data_9002520
loop_
_publ_author_name
'Malcherek, T.'
'Domeneghetti, M. C.'
'Tazzoli, V.'
'Ottolini, L.'
'McCammon, C. A.'
'Carpenter, M. A.'

_publ_section_title
;
 Structural properties of ferromagnesian cordierites
 Sample: 85131, Mt Bity, Madagaskar
;
_journal_name_full 'American Mineralogist'
_journal_page_first 66
_journal_page_last 79
_journal_volume 86
_journal_year 2001
_chemical_formula_sum 'Al3.962 Fe0.432 H0.384 Mg1.614 Na0.056 O18.55 Si4.992'
_chemical_name_mineral Cordierite
_space_group_IT_number 66
_symmetry_space_group_name_Hall '-C 2 2c'
_symmetry_space_group_name_H-M 'C c c m'
_cell_angle_alpha 90
_cell_angle_beta 90
_cell_angle_gamma 90
_cell_formula_units_Z 4
_cell_length_a 17.0987
_cell_length_b 9.7388
_cell_length_c 9.3347
_cell_volume 1554.422
_database_code_amcsd 0002609
_exptl_crystal_density_diffrn 2.602
_cod_original_formula_sum 'Mg1.614 Fe.432 Al3.962 Si4.992 O18.55 Na.056 H.384'
_cod_database_code 9002520

loop_
_space_group_symop_operation_xyz
x,y,z
1/2+x,1/2+y,z
x,-y,1/2+z
1/2+x,1/2-y,1/2+z
-x,y,1/2-z
1/2-x,1/2+y,1/2-z
-x,y,1/2+z
1/2-x,1/2+y,1/2+z
x,-y,1/2-z
1/2+x,1/2-y,1/2-z
x,y,-z
1/2+x,1/2+y,-z
-x,-y,z
1/2-x,1/2-y,z
-x,-y,-z
1/2-x,1/2-y,-z

loop_
_atom_site_aniso_label
_atom_site_aniso_U_11
_atom_site_aniso_U_22
_atom_site_aniso_U_33
_atom_site_aniso_U_12
_atom_site_aniso_U_13
_atom_site_aniso_U_23
MgM 0.00541 0.00571 0.00843 0.00000 0.00000 -0.00003
FeM 0.00541 0.00571 0.00843 0.00000 0.00000 -0.00003
AlT11 0.00722 0.00557 0.00550 0.00132 0.00000 0.00000
FeT11 0.00722 0.00557 0.00550 0.00132 0.00000 0.00000
SiT16 0.00449 0.00574 0.00469 0.00000 0.00000 0.00000
FeT16 0.00449 0.00574 0.00469 0.00000 0.00000 0.00000
SiT21 0.00444 0.00343 0.00491 0.00022 0.00000 0.00000
SiT23 0.00378 0.00431 0.00491 -0.00060 0.00000 0.00000
AlT26 0.00384 0.00477 0.00503 0.00057 0.00000 0.00000
O11 0.00994 0.00659 0.00690 -0.00061 0.00318 -0.00100
O16 0.00671 0.00907 0.00725 -0.00127 0.00034 -0.00338
O13 0.00818 0.00812 0.00699 0.00133 -0.00207 -0.00238
O26 0.00412 0.01461 0.01629 -0.00206 0.00000 0.00000
O21 0.00902 0.00926 0.01608 0.00543 0.00000 0.00000
O23 0.01252 0.00480 0.01581 -0.00288 0.00000 0.00000
WatCh1 0.35900 0.15400 0.07100 0.00000 0.00000 0.00000
NaCh2 0.05100 0.01600 0.04400 -0.00100 0.00000 0.00000

loop_
_atom_site_label
_atom_site_fract_x
_atom_site_fract_y
_atom_site_fract_z
_atom_site_occupancy
_atom_site_U_iso_or_equiv
_atom_site_type_symbol
_atom_site_attached_hydrogens
MgM 0.33746 0.00000 0.25000 0.80700 0.00652 Mg 0
FeM 0.33746 0.00000 0.25000 0.19300 0.00652 Fe 0
AlT11 0.25000 0.25000 0.25009 0.98100 0.00610 Al 0
FeT11 0.25000 0.25000 0.25009 0.01900 0.00610 Fe 0
SiT16 0.00000 0.50000 0.25000 0.99200 0.00498 Si 0
FeT16 0.00000 0.50000 0.25000 0.00800 0.00498 Fe 0
SiT21 0.19213 0.07807 0.00000 1.00000 0.00426 Si 0
SiT23 0.13511 -0.23686 0.00000 1.00000 0.00433 Si 0
AlT26 0.05064 0.30764 0.00000 1.00000 0.00455 Al 0
O11 0.24677 -0.10308 0.35865 1.00000 0.00781 O 0
O16 0.06208 -0.41594 0.34889 1.00000 0.00768 O 0
O13 -0.17326 -0.30947 0.35835 1.00000 0.00776 O 0
O26 0.04321 -0.24788 0.00000 1.00000 0.01167 O 0
O21 0.12197 0.18448 0.00000 1.00000 0.01145 O 0
O23 0.16417 -0.07919 0.00000 1.00000 0.01105 O 0
WatCh1 0.00000 0.00000 0.25000 0.55000 0.19500 O 2
NaCh2 0.00000 0.00000 0.00000 0.05600 0.03700 Na 0

loop_
_cod_changelog_entry_id
_cod_changelog_entry_author
_cod_changelog_entry_date
_cod_changelog_entry_text
1
;cod-tools version 3.8.0
Id: cif_guess_AMCSD_atom_types 9581 2023-05-17 12:35:41Z saulius
;
2023-05-23T09:15:45+03:00
;Derived atom types and hydrogen counts
from atom names that follow the AMCSD naming convention
(Wat == water, O-H == hydroxyl).
;

loop_
_cod_related_entry_id
_cod_related_entry_database
_cod_related_entry_code
1 AMCSD 0002609
